data_2004706
loop_
_publ_author_name
'Maurin, J. K.'
'Czarnocki, Z.'
'Paluchowska, B.'

_publ_section_title (<i>S</i>)-1-Acetoxymethyl-2-acetyl-1,2,3,4-tetrahydro-6,7-dimethoxy-1-methylisoquinoline
_journal_issue 4
_journal_name_full 'Acta Crystallographica Section C'
_journal_page_first 953
_journal_page_last 955
_journal_paper_doi 10.1107/S0108270195014491
_journal_volume 52
_journal_year 1996
_chemical_formula_sum 'C17 H23 N O5'
_chemical_formula_weight 321.36
_chemical_melting_point 408.0(10)
_chemical_name_systematic
;
(S)-1-acetoxymethyl-2-acetyl-1-methyl-
1,2,3,4-tetrahydro-6,7-dimethoxyisoquinoline
;
_space_group_IT_number 4
_symmetry_cell_setting monoclinic
_symmetry_space_group_name_Hall 'P 2yb'
_symmetry_space_group_name_H-M 'P 1 21 1'
_cell_angle_alpha 90.00
_cell_angle_beta 101.120(10)
_cell_angle_gamma 90.00
_cell_formula_units_Z 2
_cell_length_a 8.0060(10)
_cell_length_b 12.097(2)
_cell_length_c 8.7940(10)
_cell_measurement_reflns_used 25
_cell_measurement_temperature 293(2)
_cell_measurement_theta_max 25
_cell_measurement_theta_min 20
_cell_volume 835.7(2)
_computing_cell_refinement 'Kuma KM-4 software'
_computing_data_collection 'Kuma KM-4 Software (Kuma, 1991)'
_computing_data_reduction 'Kuma KM-4 software'
_computing_molecular_graphics 'ORTEPII (Johnson, 1976)'
_computing_publication_material SHELXL93
_computing_structure_refinement 'SHELXL93 (Sheldrick, 1993)'
_computing_structure_solution 'SHELXS86 (Sheldrick, 1990)'
_diffrn_ambient_temperature 293(2)
_diffrn_measurement_device 'KUMA KM-4 \k-axis four-circle'
_diffrn_measurement_method 'profile data from \q-\w'
_diffrn_radiation_monochromator graphite
_diffrn_radiation_source 'fine-focus sealed tube'
_diffrn_radiation_type CuK\a
_diffrn_radiation_wavelength 1.54178
_diffrn_reflns_av_R_equivalents 0.0274
_diffrn_reflns_av_sigmaI/netI 0.0202
_diffrn_reflns_limit_h_max 10
_diffrn_reflns_limit_h_min -10
_diffrn_reflns_limit_k_max 0
_diffrn_reflns_limit_k_min -15
_diffrn_reflns_limit_l_max 0
_diffrn_reflns_limit_l_min -11
_diffrn_reflns_number 1972
_diffrn_reflns_theta_max 84.95
_diffrn_reflns_theta_min 5.13
_diffrn_standards_decay_% none
_diffrn_standards_interval_count 200
_diffrn_standards_number 3
_exptl_absorpt_coefficient_mu 0.775
_exptl_absorpt_correction_type none
_exptl_crystal_colour colourless
_exptl_crystal_density_diffrn 1.277
_exptl_crystal_density_meas ?
_exptl_crystal_density_method 'not measured'
_exptl_crystal_description plate
_exptl_crystal_F_000 344
_exptl_crystal_size_max 0.5
_exptl_crystal_size_mid 0.4
_exptl_crystal_size_min 0.2
_refine_diff_density_max 0.165
_refine_diff_density_min -0.150
_refine_ls_abs_structure_details 'Flack (1983) parameter = 0.14(24)'
_refine_ls_abs_structure_Flack 0.1(2)
_refine_ls_extinction_coef 0.050(4)
_refine_ls_extinction_method SHELXL93
_refine_ls_goodness_of_fit_all 1.033
_refine_ls_goodness_of_fit_obs 1.079
_refine_ls_hydrogen_treatment refall
_refine_ls_matrix_type full
_refine_ls_number_parameters 301
_refine_ls_number_reflns 1874
_refine_ls_number_restraints 1
_refine_ls_restrained_S_all 1.033
_refine_ls_restrained_S_obs 1.079
_refine_ls_R_factor_all 0.0446
_refine_ls_R_factor_obs 0.0355
_refine_ls_shift/esd_max -0.001
_refine_ls_shift/esd_mean 0.000
_refine_ls_structure_factor_coef Fsqd
_refine_ls_weighting_scheme
;
calc w = 1/[\s^2^(F~o~^2^) + (0.0747P)^2^ + 0.0354P]
where P = (F~o~^2^ + 2F~c~^2^)/3
;
_refine_ls_wR_factor_all 0.1024
_refine_ls_wR_factor_obs 0.0967
_reflns_number_observed 1583
_reflns_number_total 1874
_reflns_observed_criterion >2sigma(I)
_cod_data_source_file cf1035.cif
_cod_data_source_block zb06
_cod_depositor_comments
;
The following automatic conversions were performed:

'_chemical_melting_point' value '407-409' was changed to '408.0(10)'
- the average value was taken and precision was estimated.

Automatic conversion script
Id: cif_fix_values 1715 2011-07-08 13:25:40Z adriana 

The following automatic conversions were performed:

'_exptl_crystal_density_meas' value 'not measured' was changed to '?'
- the value is perceived as not measured.

Automatic conversion script
Id: cif_fix_values 3008 2015-01-20 13:52:24Z robertas 
;
_cod_original_sg_symbol_Hall 'P 2y1'
_cod_original_sg_symbol_H-M 'P 21'
_cod_database_code 2004706

loop_
_symmetry_equiv_pos_as_xyz
'x, y, z'
'-x, y+1/2, -z'

loop_
_atom_site_aniso_label
_atom_site_aniso_U_11
_atom_site_aniso_U_22
_atom_site_aniso_U_33
_atom_site_aniso_U_12
_atom_site_aniso_U_13
_atom_site_aniso_U_23
O1 0.0512(8) 0.0629(9) 0.0398(6) -0.0056(7) 0.0020(5) 0.0044(7)
O2 0.0669(12) 0.117(2) 0.0594(10) -0.0054(13) -0.0137(8) 0.0159(12)
O3 0.0531(10) 0.0553(9) 0.0902(13) -0.0098(8) -0.0053(9) 0.0000(9)
O4 0.0520(10) 0.0549(10) 0.1020(15) 0.0011(8) -0.0087(9) -0.0243(10)
O5 0.0528(9) 0.0451(8) 0.0934(13) 0.0032(7) 0.0012(8) -0.0106(9)
N2 0.0467(9) 0.0413(9) 0.0511(9) -0.0033(7) 0.0045(7) 0.0000(7)
C1 0.0423(10) 0.0453(10) 0.0430(9) -0.0017(8) 0.0057(7) 0.0030(8)
C3 0.0485(11) 0.0499(11) 0.0686(14) 0.0008(10) 0.0085(10) -0.0086(11)
C4 0.0481(12) 0.0463(11) 0.0735(15) 0.0055(10) -0.0041(10) -0.0016(11)
C5 0.0452(11) 0.0491(11) 0.0578(12) 0.0041(9) -0.0011(9) -0.0018(9)
C6 0.0479(11) 0.0484(12) 0.0601(13) -0.0020(9) 0.0011(9) -0.0092(9)
C7 0.0493(11) 0.0427(11) 0.0546(12) 0.0039(9) 0.0077(8) 0.0004(9)
C8 0.0411(10) 0.0450(10) 0.0498(10) 0.0013(8) 0.0041(7) 0.0025(8)
C9 0.0436(9) 0.0432(10) 0.0403(8) -0.0001(8) 0.0081(7) 0.0044(7)
C10 0.0462(10) 0.0426(10) 0.0483(10) 0.0008(9) 0.0040(7) 0.0016(8)
C11 0.0407(9) 0.0558(12) 0.0472(10) 0.0003(9) 0.0005(7) 0.0039(9)
C12 0.0520(12) 0.0648(15) 0.0601(13) -0.0097(12) 0.0172(10) -0.0023(11)
C13 0.0632(13) 0.0495(11) 0.0430(9) 0.0030(10) -0.0013(8) 0.0074(9)
C14 0.084(2) 0.073(2) 0.0452(12) -0.0021(15) 0.0103(11) 0.0100(11)
C15 0.0552(12) 0.0468(11) 0.0536(11) -0.0072(10) 0.0035(9) 0.0018(9)
C16 0.068(2) 0.0489(13) 0.090(2) -0.0055(13) 0.0039(14) -0.0074(13)
C17 0.054(2) 0.069(2) 0.136(4) -0.0040(15) -0.007(2) -0.035(2)
C18 0.0550(15) 0.0497(14) 0.119(3) 0.0095(12) 0.007(2) -0.007(2)

loop_
_atom_site_label
_atom_site_occupancy
_atom_site_fract_x
_atom_site_fract_y
_atom_site_fract_z
_atom_site_U_iso_or_equiv
_atom_site_thermal_displace_type
_atom_site_calc_flag
_atom_site_type_symbol
O1 1 0.2750(2) 0.2492(2) -0.1412(2) 0.0522(4) Uani d O
O2 1 0.0681(3) 0.2410(3) -0.3487(2) 0.0845(7) Uani d O
O3 1 0.0534(2) -0.0039(2) 0.0053(2) 0.0688(5) Uani d O
O4 1 0.7198(2) 0.4925(2) 0.4305(3) 0.0728(6) Uani d O
O5 1 0.4218(2) 0.55886(15) 0.3068(3) 0.0655(5) Uani d O
N2 1 0.3105(2) 0.07306(15) 0.0903(2) 0.0470(4) Uani d N
C1 1 0.2409(3) 0.1848(2) 0.1127(2) 0.0439(4) Uani d C
C3 1 0.4933(3) 0.0644(2) 0.1024(3) 0.0560(5) Uani d C
H31 1 0.5315(41) -0.0096(34) 0.0925(36) 0.067(8) Uiso d H
H32 1 0.5241(36) 0.1091(26) 0.0143(36) 0.052(7) Uiso d H
C4 1 0.5830(3) 0.1077(2) 0.2567(3) 0.0581(6) Uani d C
H41 1 0.5417(36) 0.0605(29) 0.3374(35) 0.057(8) Uiso d H
H42 1 0.7171(42) 0.1007(31) 0.2718(38) 0.068(9) Uiso d H
C5 1 0.6519(3) 0.3018(2) 0.3515(3) 0.0522(5) Uani d C
H5 1 0.7648(37) 0.2744(25) 0.4096(32) 0.052(7) Uiso d H
C6 1 0.6121(3) 0.4124(2) 0.3591(3) 0.0534(5) Uani d C
C7 1 0.4520(3) 0.4490(2) 0.2886(3) 0.0492(5) Uani d C
C8 1 0.3387(3) 0.3757(2) 0.2062(2) 0.0459(4) Uani d C
H8 1 0.2225(38) 0.4054(25) 0.1543(34) 0.055(7) Uiso d H
C9 1 0.3788(3) 0.2631(2) 0.1941(2) 0.0424(4) Uani d C
C10 1 0.5357(3) 0.2266(2) 0.2702(2) 0.0464(4) Uani d C
C11 1 0.1525(3) 0.2307(2) -0.0447(2) 0.0490(5) Uani d C
H111 1 0.0901(34) 0.3038(25) -0.0341(31) 0.049(7) Uiso d H
H112 1 0.0650(36) 0.1789(27) -0.0960(32) 0.051(7) Uiso d H
C12 1 0.1091(4) 0.1773(3) 0.2173(3) 0.0581(6) Uani d C
H121 1 0.0626(38) 0.2417(32) 0.2317(36) 0.059(8) Uiso d H
H122 1 0.0160(45) 0.1440(31) 0.1642(39) 0.068(9) Uiso d H
H123 1 0.1607(53) 0.1423(42) 0.3174(55) 0.098(13) Uiso d H
C13 1 0.2139(3) 0.2552(2) -0.2938(2) 0.0534(5) Uani d C
C14 1 0.3465(4) 0.2808(3) -0.3827(3) 0.0677(7) Uani d C
H142 1 0.4007(74) 0.2175(55) -0.3895(68) 0.126(19) Uiso d H
H141 1 0.3096(57) 0.3131(42) -0.4867(58) 0.104(13) Uiso d H
H143 1 0.4218(72) 0.3509(50) -0.3380(64) 0.123(16) Uiso d H
C15 1 0.2071(3) -0.0138(2) 0.0400(3) 0.0528(5) Uani d C
C16 1 0.2848(4) -0.1260(3) 0.0306(4) 0.0707(7) Uani d C
H161 1 0.3598(67) -0.1387(54) 0.1470(65) 0.126(17) Uiso d H
H162 1 0.1982(59) -0.1855(44) 0.0043(52) 0.101(13) Uiso d H
H163 1 0.3770(68) -0.1312(54) -0.0349(56) 0.118(15) Uiso d H
C17 1 0.8903(4) 0.4657(4) 0.4688(6) 0.0898(13) Uani d C
H171 1 0.9527(49) 0.5197(37) 0.5077(46) 0.082(11) Uiso d H
H172 1 0.8784(42) 0.4180(34) 0.5524(39) 0.067(10) Uiso d H
H173 1 0.9504(62) 0.4038(51) 0.4308(59) 0.120(17) Uiso d H
C18 1 0.2563(4) 0.5969(3) 0.2606(5) 0.0759(9) Uani d C
H181 1 0.2247(54) 0.5826(44) 0.1472(57) 0.099(13) Uiso d H
H182 1 0.1843(45) 0.5495(37) 0.3015(40) 0.070(9) Uiso d H
H183 1 0.2608(52) 0.6687(41) 0.2901(46) 0.086(11) Uiso d H

loop_
_atom_type_symbol
_atom_type_description
_atom_type_scat_dispersion_real
_atom_type_scat_dispersion_imag
_atom_type_scat_source
C C 0.0181 0.0091 'International Tables Vol C Tables 4.2.6.8 and 6.1.1.4'
H H 0.0000 0.0000 'International Tables Vol C Tables 4.2.6.8 and 6.1.1.4'
N N 0.0311 0.0180 'International Tables Vol C Tables 4.2.6.8 and 6.1.1.4'
O O 0.0492 0.0322 'International Tables Vol C Tables 4.2.6.8 and 6.1.1.4'

loop_
_geom_angle_atom_site_label_1
_geom_angle_atom_site_label_2
_geom_angle_atom_site_label_3
_geom_angle
_geom_angle_publ_flag
C13 O1 C11 116.3(2) yes
C6 O4 C17 116.9(2) yes
C7 O5 C18 118.0(2) yes
C15 N2 C3 120.8(2) yes
C15 N2 C1 121.7(2) yes
C3 N2 C1 117.0(2) yes
N2 C1 C9 111.8(2) yes
N2 C1 C12 110.1(2) yes
C9 C1 C12 106.0(2) yes
N2 C1 C11 109.2(2) yes
C9 C1 C11 111.5(2) yes
C12 C1 C11 108.2(2) yes
N2 C3 C4 109.9(2) yes
N2 C3 H31 113.(2) no
C4 C3 H31 107.6(18) no
N2 C3 H32 107.3(16) no
C4 C3 H32 111.2(17) no
H31 C3 H32 108.(3) no
C10 C4 C3 108.8(2) yes
C10 C4 H41 111.4(19) no
C3 C4 H41 105.8(17) no
C10 C4 H42 109.(2) no
C3 C4 H42 112.4(18) no
H41 C4 H42 109.(3) no
C6 C5 C10 121.3(2) yes
C6 C5 H5 119.2(17) no
C10 C5 H5 119.4(17) no
O4 C6 C5 125.4(2) yes
O4 C6 C7 115.2(2) yes
C5 C6 C7 119.4(2) yes
O5 C7 C8 125.2(2) yes
O5 C7 C6 115.4(2) yes
C8 C7 C6 119.4(2) yes
C7 C8 C9 121.9(2) yes
C7 C8 H8 117.5(17) no
C9 C8 H8 120.6(17) no
C10 C9 C8 118.2(2) yes
C10 C9 C1 122.6(2) yes
C8 C9 C1 118.8(2) yes
C9 C10 C5 119.7(2) yes
C9 C10 C4 119.3(2) yes
C5 C10 C4 120.9(2) yes
O1 C11 C1 110.0(2) yes
O1 C11 H111 108.6(15) no
C1 C11 H111 112.1(15) no
O1 C11 H112 109.7(16) no
C1 C11 H112 110.4(17) no
H111 C11 H112 106.(2) no
C1 C12 H121 113.(2) no
C1 C12 H122 108.(2) no
H121 C12 H122 98.(3) no
C1 C12 H123 110.(3) no
H121 C12 H123 111.(4) no
H122 C12 H123 116.(4) no
O2 C13 O1 122.8(2) yes
O2 C13 C14 124.7(2) yes
O1 C13 C14 112.6(2) yes
C13 C14 H142 105.(4) no
C13 C14 H141 117.(3) no
H142 C14 H141 110.(5) no
C13 C14 H143 113.(3) no
H142 C14 H143 117.(5) no
H141 C14 H143 94.(4) no
O3 C15 N2 122.0(2) yes
O3 C15 C16 119.1(2) yes
N2 C15 C16 119.0(2) yes
C15 C16 H161 104.(3) no
C15 C16 H162 113.(3) no
H161 C16 H162 110.(4) no
C15 C16 H163 116.(4) no
H161 C16 H163 101.(4) no
H162 C16 H163 112.(4) no
O4 C17 H171 113.(3) no
O4 C17 H172 95.(2) no
H171 C17 H172 107.(3) no
O4 C17 H173 128.(3) no
H171 C17 H173 116.(4) no
H172 C17 H173 86.(4) no
O5 C18 H181 106.(3) no
O5 C18 H182 108.(2) no
H181 C18 H182 103.(4) no
O5 C18 H183 105.(3) no
H181 C18 H183 116.(4) no
H182 C18 H183 118.(4) no

loop_
_geom_bond_atom_site_label_1
_geom_bond_atom_site_label_2
_geom_bond_distance
_geom_bond_publ_flag
O1 C13 1.339(2) yes
O1 C11 1.433(3) yes
O2 C13 1.186(3) yes
O3 C15 1.215(3) yes
O4 C6 1.367(3) yes
O4 C17 1.380(4) yes
O5 C7 1.366(3) yes
O5 C18 1.387(3) yes
N2 C15 1.358(3) yes
N2 C3 1.450(3) yes
N2 C1 1.490(3) yes
C1 C9 1.524(3) yes
C1 C12 1.531(3) yes
C1 C11 1.532(3) yes
C3 C4 1.502(4) yes
C3 H31 0.96(4) no
C3 H32 1.01(3) no
C4 C10 1.498(3) yes
C4 H41 1.01(3) no
C4 H42 1.06(3) no
C5 C6 1.380(3) yes
C5 C10 1.395(3) yes
C5 H5 1.01(3) no
C6 C7 1.385(3) yes
C7 C8 1.371(3) yes
C8 C9 1.408(3) yes
C8 H8 1.02(3) no
C9 C10 1.377(3) yes
C11 H111 1.03(3) no
C11 H112 0.98(3) no
C12 H121 0.88(4) no
C12 H122 0.90(4) no
C12 H123 0.99(5) no
C13 C14 1.468(4) yes
C14 H142 0.89(6) no
C14 H141 0.99(5) no
C14 H143 1.07(6) no
C15 C16 1.503(4) yes
C16 H161 1.09(6) no
C16 H162 1.00(5) no
C16 H163 1.02(5) no
C17 H171 0.85(4) no
C17 H172 0.95(4) no
C17 H173 0.98(6) no
C18 H181 1.00(5) no
C18 H182 0.93(4) no
C18 H183 0.91(5) no

loop_
_geom_torsion_atom_site_label_1
_geom_torsion_atom_site_label_2
_geom_torsion_atom_site_label_3
_geom_torsion_atom_site_label_4
_geom_torsion
_geom_torsion_publ_flag
C15 N2 C1 C9 170.7(2) no
C3 N2 C1 C9 -18.1(2) no
C15 N2 C1 C12 53.1(3) no
C3 N2 C1 C12 -135.6(2) no
C15 N2 C1 C11 -65.5(2) no
C3 N2 C1 C11 105.7(2) no
C15 N2 C3 C4 -132.4(2) no
C1 N2 C3 C4 56.3(3) no
N2 C3 C4 C10 -60.4(3) no
C17 O4 C6 C5 14.5(5) no
C17 O4 C6 C7 -164.7(3) no
C10 C5 C6 O4 -177.2(2) no
C10 C5 C6 C7 2.0(4) no
C18 O5 C7 C8 10.9(4) no
C18 O5 C7 C6 -169.9(3) no
O4 C6 C7 O5 -3.0(3) no
C5 C6 C7 O5 177.7(2) no
O4 C6 C7 C8 176.2(2) no
C5 C6 C7 C8 -3.1(4) no
O5 C7 C8 C9 -179.3(2) no
C6 C7 C8 C9 1.6(3) no
C7 C8 C9 C10 1.1(3) no
C7 C8 C9 C1 174.6(2) no
N2 C1 C9 C10 -15.0(3) no
C12 C1 C9 C10 105.1(2) no
C11 C1 C9 C10 -137.4(2) no
N2 C1 C9 C8 171.9(2) no
C12 C1 C9 C8 -68.1(2) no
C11 C1 C9 C8 49.4(2) no
C8 C9 C10 C5 -2.3(3) no
C1 C9 C10 C5 -175.5(2) no
C8 C9 C10 C4 -178.8(2) no
C1 C9 C10 C4 8.0(3) no
C6 C5 C10 C9 0.8(4) no
C6 C5 C10 C4 177.3(2) no
C3 C4 C10 C9 29.6(3) no
C3 C4 C10 C5 -146.8(2) no
C13 O1 C11 C1 159.6(2) no
N2 C1 C11 O1 -65.8(2) no
C9 C1 C11 O1 58.2(2) no
C12 C1 C11 O1 174.4(2) no
C11 O1 C13 O2 -3.4(4) no
C11 O1 C13 C14 176.6(2) no
C3 N2 C15 O3 -168.0(2) no
C1 N2 C15 O3 2.8(3) no
C3 N2 C15 C16 13.4(3) no
C1 N2 C15 C16 -175.7(2) no

loop_
_cod_related_entry_id
_cod_related_entry_database
_cod_related_entry_code
1 ChemSpider 21186960
